data_4323492
loop_
_publ_author_name
'Claire J. Carmalt'
'Alan H. Cowley'
'Robert D. Culp'
'Richard A. Jones'
'Yang-Ming Sun'
'Bill Fitts'
'Sandra Whaley'
'Herbert W. Roesky'

_publ_section_title
;
 Monomeric Titanium(IV) Azides as a New Route to Titanium Nitride
;
_journal_name_full 'Inorganic Chemistry'
_journal_page_first 3108
_journal_page_last 3112
_journal_paper_doi 10.1021/ic9614834
_journal_volume 36
_journal_year 1997
_chemical_formula_sum 'C16 H26 N8 Ti'
_chemical_formula_weight 378.35
_chemical_name_common '[Ti(NMe2)3(N3)(bipy)]'
_chemical_name_systematic
; 
 ? 
;
_space_group_IT_number 14
_symmetry_cell_setting monoclinic
_symmetry_space_group_name_Hall '-P 2ybc'
_symmetry_space_group_name_H-M 'P 1 21/c 1'
_atom_sites_solution_hydrogens geom
_atom_sites_solution_primary direct
_atom_sites_solution_secondary difmap
_audit_creation_method SHELXL
_cell_angle_alpha 90.00
_cell_angle_beta 108.390(10)
_cell_angle_gamma 90.00
_cell_formula_units_Z 4
_cell_length_a 15.682(2)
_cell_length_b 8.8140(10)
_cell_length_c 15.1280(10)
_cell_measurement_reflns_used 41
_cell_measurement_temperature 178(2)
_cell_measurement_theta_max 8.27
_cell_measurement_theta_min 4.53
_cell_volume 1984.2(4)
_computing_cell_refinement 'Siemens XSCANS'
_computing_data_collection 'Siemens XSCANS'
_computing_data_reduction 'Siemens SHELXTL'
_computing_molecular_graphics 'Siemens SHELXTL'
_computing_publication_material 'Siemens SHELXTL'
_computing_structure_refinement 'SHELXL-93 (Sheldrick, 1993)'
_computing_structure_solution 'SHELXS-86 (Sheldrick, 1990)'
_diffrn_ambient_temperature 178(2)
_diffrn_measurement_device 'Siemens P4'
_diffrn_measurement_method '\w scans'
_diffrn_radiation_monochromator graphite
_diffrn_radiation_source 'fine-focus sealed tube'
_diffrn_radiation_type MoK\a
_diffrn_radiation_wavelength 0.71073
_diffrn_reflns_av_R_equivalents 0.0786
_diffrn_reflns_av_sigmaI/netI 0.1611
_diffrn_reflns_limit_h_max 17
_diffrn_reflns_limit_h_min -17
_diffrn_reflns_limit_k_max 1
_diffrn_reflns_limit_k_min -9
_diffrn_reflns_limit_l_max 5
_diffrn_reflns_limit_l_min -9
_diffrn_reflns_number 3685
_diffrn_reflns_theta_max 23.74
_diffrn_reflns_theta_min 2.69
_diffrn_standards_decay_% 1.46
_diffrn_standards_interval_count 96
_diffrn_standards_number 4
_exptl_absorpt_coefficient_mu 0.447
_exptl_absorpt_correction_T_max 0.96553
_exptl_absorpt_correction_T_min 0.57577
_exptl_absorpt_correction_type SHELXA
_exptl_crystal_colour red
_exptl_crystal_density_diffrn 1.267
_exptl_crystal_description needle
_exptl_crystal_F_000 800
_exptl_crystal_size_max 0.51
_exptl_crystal_size_mid 0.17
_exptl_crystal_size_min 0.07
_refine_diff_density_max 0.306
_refine_diff_density_min -0.263
_refine_diff_density_rms 0.066
_refine_ls_extinction_coef 0.0016(3)
_refine_ls_extinction_expression Fc^*^=kFc[1+0.001xFc^2^\l^3^/sin(2\q)]^-1/4^
_refine_ls_extinction_method SHELXL
_refine_ls_goodness_of_fit_all 1.037
_refine_ls_goodness_of_fit_obs 1.178
_refine_ls_matrix_type full
_refine_ls_number_parameters 235
_refine_ls_number_reflns 2241
_refine_ls_number_restraints 0
_refine_ls_restrained_S_all 1.039
_refine_ls_restrained_S_obs 1.178
_refine_ls_R_factor_all 0.1625
_refine_ls_R_factor_obs 0.0671
_refine_ls_shift/esd_max 0.000
_refine_ls_shift/esd_mean 0.000
_refine_ls_structure_factor_coef Fsqd
_refine_ls_weighting_details 'w=1/[\s^2^(Fo^2^)+(0.0167P)^2^+0.0000P] where P=(Fo^2^+2Fc^2^)/3'
_refine_ls_weighting_scheme calc
_refine_ls_wR_factor_all 0.0977
_refine_ls_wR_factor_obs 0.0753
_reflns_number_observed 1159
_reflns_number_total 2242
_reflns_observed_criterion >2sigma(I)
_cod_data_source_file ic9614834_1.cif
_cod_data_source_block compound4
_cod_depositor_comments
;
The following automatic conversions were performed:

'_refine_ls_weighting_scheme' value 'calc
w=1/[\s^2^(Fo^2^)+(0.0167P)^2^+0.0000P] where P=(Fo^2^+2Fc^2^)/3' was
changed to 'calc'. New tag '_refine_ls_weighting_details' was
created. The value of the new tag was set to
'w=1/[\s^2^(Fo^2^)+(0.0167P)^2^+0.0000P] where P=(Fo^2^+2Fc^2^)/3'.

Automatic conversion script
Id: cif_fix_values 3143 2015-03-26 13:38:13Z robertas 
;
_cod_database_code 4323492

loop_
_symmetry_equiv_pos_as_xyz
'x, y, z'
'-x, y+1/2, -z+1/2'
'-x, -y, -z'
'x, -y-1/2, z-1/2'

loop_
_atom_site_aniso_label
_atom_site_aniso_U_11
_atom_site_aniso_U_22
_atom_site_aniso_U_33
_atom_site_aniso_U_23
_atom_site_aniso_U_13
_atom_site_aniso_U_12
Ti1 0.0250(6) 0.0240(7) 0.0297(12) 0.0016(9) 0.0085(6) 0.0008(8)
N1 0.025(3) 0.039(4) 0.029(6) 0.000(4) 0.007(3) 0.007(3)
N2 0.026(4) 0.030(4) 0.047(7) -0.013(4) 0.014(4) -0.005(3)
N3 0.039(4) 0.073(5) 0.030(6) 0.002(4) 0.006(4) 0.019(4)
N4 0.028(3) 0.029(4) 0.044(6) 0.001(4) 0.013(3) -0.005(3)
N5 0.025(3) 0.030(4) 0.062(6) -0.004(4) 0.018(4) -0.007(3)
N6 0.026(3) 0.035(3) 0.017(5) 0.006(3) 0.004(3) -0.002(3)
N7 0.024(3) 0.026(4) 0.018(6) 0.000(4) 0.006(3) 0.003(3)
N8 0.041(3) 0.024(4) 0.018(5) 0.001(3) 0.011(4) 0.004(3)
C1 0.047(4) 0.065(6) 0.084(8) 0.014(6) 0.047(5) 0.010(4)
C2 0.053(5) 0.048(6) 0.087(9) -0.002(6) 0.037(6) 0.009(5)
C3 0.042(5) 0.055(6) 0.076(8) 0.003(6) 0.003(6) -0.020(4)
C4 0.060(6) 0.038(5) 0.069(8) -0.002(5) 0.030(5) -0.009(4)
C5 0.060(5) 0.112(8) 0.029(7) 0.036(6) 0.009(5) 0.008(5)
C6 0.057(5) 0.031(4) 0.044(7) -0.004(5) 0.024(5) -0.007(4)
C7 0.032(4) 0.027(5) 0.025(7) 0.003(5) 0.006(4) 0.001(4)
C8 0.042(5) 0.037(5) 0.025(7) -0.004(5) 0.014(5) -0.011(4)
C9 0.036(5) 0.039(5) 0.040(8) -0.014(6) 0.013(5) -0.017(4)
C10 0.035(5) 0.045(5) 0.008(7) -0.004(5) 0.006(5) 0.000(4)
C11 0.044(4) 0.034(5) 0.022(7) 0.006(5) 0.006(5) 0.001(5)
C12 0.071(6) 0.043(6) 0.030(8) 0.008(6) 0.022(6) 0.012(5)
C13 0.077(7) 0.021(5) 0.046(9) 0.015(5) 0.030(6) 0.003(4)
C14 0.050(5) 0.021(5) 0.037(8) 0.007(5) 0.027(5) 0.002(4)
C15 0.029(4) 0.025(5) 0.015(7) 0.000(5) 0.013(4) 0.011(4)
C16 0.037(4) 0.026(5) 0.026(7) 0.008(5) 0.011(4) 0.011(4)

loop_
_atom_site_label
_atom_site_type_symbol
_atom_site_fract_x
_atom_site_fract_y
_atom_site_fract_z
_atom_site_U_iso_or_equiv
_atom_site_thermal_displace_type
_atom_site_occupancy
_atom_site_calc_flag
_atom_site_refinement_flags
_atom_site_disorder_group
Ti1 Ti 0.77124(7) 0.01202(14) 0.80399(10) 0.0263(5) Uani 1 d . .
N1 N 0.6440(3) 0.1211(6) 0.7845(4) 0.031(2) Uani 1 d . .
N2 N 0.5874(4) 0.1706(6) 0.7180(5) 0.034(2) Uani 1 d . .
N3 N 0.5319(4) 0.2234(7) 0.6553(5) 0.048(2) Uani 1 d . .
N4 N 0.8749(3) -0.0973(6) 0.7949(4) 0.033(2) Uani 1 d . .
N5 N 0.8327(3) 0.2046(6) 0.8328(4) 0.038(2) Uani 1 d . .
N6 N 0.7712(3) -0.0754(6) 0.9205(4) 0.026(2) Uani 1 d . .
N7 N 0.6753(3) -0.1743(6) 0.7233(5) 0.023(2) Uani 1 d . .
N8 N 0.7314(4) 0.0587(6) 0.6469(4) 0.027(2) Uani 1 d . .
C1 C 0.9407(4) -0.0392(8) 0.7542(5) 0.059(3) Uani 1 d . .
H1A H 0.9383(18) 0.0719(8) 0.7529(24) 0.066(6) Uiso 1 calc R .
H1B H 0.9273(15) -0.0779(34) 0.6905(11) 0.066(6) Uiso 1 calc R .
H1C H 1.0009(5) -0.0724(36) 0.7916(16) 0.066(6) Uiso 1 calc R .
C2 C 0.8851(4) -0.2604(8) 0.8049(5) 0.059(3) Uani 1 d . .
H2A H 0.8459(21) -0.2991(10) 0.8390(24) 0.066(6) Uiso 1 calc R .
H2B H 0.9477(8) -0.2849(8) 0.8395(25) 0.066(6) Uiso 1 calc R .
H2C H 0.8686(25) -0.3075(9) 0.7432(6) 0.066(6) Uiso 1 calc R .
C3 C 0.9184(4) 0.2210(8) 0.9059(5) 0.061(3) Uani 1 d . .
H3A H 0.9621(8) 0.2677(39) 0.8801(8) 0.066(6) Uiso 1 calc R .
H3B H 0.9402(12) 0.1208(9) 0.9313(18) 0.066(6) Uiso 1 calc R .
H3C H 0.9107(7) 0.2854(35) 0.9556(13) 0.066(6) Uiso 1 calc R .
C4 C 0.7976(4) 0.3543(7) 0.8021(5) 0.053(3) Uani 1 d . .
H4A H 0.7376(12) 0.3449(7) 0.7563(19) 0.066(6) Uiso 1 calc R .
H4B H 0.8376(14) 0.4061(17) 0.7736(23) 0.066(6) Uiso 1 calc R .
H4C H 0.7936(22) 0.4131(16) 0.8557(6) 0.066(6) Uiso 1 calc R .
C5 C 0.8502(4) -0.1191(9) 0.9966(5) 0.068(3) Uani 1 d . .
H5A H 0.9026(7) -0.1218(44) 0.9745(8) 0.066(6) Uiso 1 calc R .
H5B H 0.8408(11) -0.2198(21) 1.0194(19) 0.066(6) Uiso 1 calc R .
H5C H 0.8606(16) -0.0451(26) 1.0473(12) 0.066(6) Uiso 1 calc R .
C6 C 0.6937(4) -0.0987(7) 0.9527(5) 0.042(2) Uani 1 d . .
H6A H 0.6928(15) -0.2041(13) 0.9729(25) 0.066(6) Uiso 1 calc R .
H6B H 0.6384(4) -0.0772(42) 0.9017(9) 0.066(6) Uiso 1 calc R .
H6C H 0.6978(14) -0.0304(31) 1.0050(18) 0.066(6) Uiso 1 calc R .
C7 C 0.6537(4) -0.2971(8) 0.7626(5) 0.029(2) Uani 1 d . .
H7 H 0.6846(4) -0.3147(8) 0.8267(5) 0.047(8) Uiso 1 calc R .
C8 C 0.5895(4) -0.4000(8) 0.7162(6) 0.034(2) Uani 1 d . .
H8 H 0.5758(4) -0.4850(8) 0.7479(6) 0.047(8) Uiso 1 calc R .
C9 C 0.5452(4) -0.3775(8) 0.6227(6) 0.038(2) Uani 1 d . .
H9 H 0.5013(4) -0.4477(8) 0.5882(6) 0.047(8) Uiso 1 calc R .
C10 C 0.5662(4) -0.2520(8) 0.5810(5) 0.030(2) Uani 1 d . .
H10 H 0.5353(4) -0.2327(8) 0.5171(5) 0.047(8) Uiso 1 calc R .
C11 C 0.6278(4) 0.0124(8) 0.4941(6) 0.035(2) Uani 1 d . .
H11 H 0.5791(4) -0.0445(8) 0.4547(6) 0.047(8) Uiso 1 calc R .
C12 C 0.6641(5) 0.1303(9) 0.4589(6) 0.046(3) Uani 1 d . .
H12 H 0.6401(5) 0.1572(9) 0.3950(6) 0.047(8) Uiso 1 calc R .
C13 C 0.7356(5) 0.2095(8) 0.5171(7) 0.046(3) Uani 1 d . .
H13 H 0.7630(5) 0.2894(8) 0.4937(7) 0.047(8) Uiso 1 calc R .
C14 C 0.7666(5) 0.1707(8) 0.6096(6) 0.033(2) Uani 1 d . .
H14 H 0.8157(5) 0.2263(8) 0.6493(6) 0.047(8) Uiso 1 calc R .
C15 C 0.6322(5) -0.1522(8) 0.6313(6) 0.022(2) Uani 1 d . .
C16 C 0.6634(4) -0.0229(8) 0.5884(6) 0.029(2) Uani 1 d . .

loop_
_atom_type_symbol
_atom_type_description
_atom_type_scat_dispersion_real
_atom_type_scat_dispersion_imag
_atom_type_scat_source
C C 0.0033 0.0016 'International Tables Vol C Tables 4.2.6.8 and 6.1.1.4'
H H 0.0000 0.0000 'International Tables Vol C Tables 4.2.6.8 and 6.1.1.4'
N N 0.0061 0.0033 'International Tables Vol C Tables 4.2.6.8 and 6.1.1.4'
Ti Ti 0.2776 0.4457 'International Tables Vol C Tables 4.2.6.8 and 6.1.1.4'

loop_
_geom_angle_atom_site_label_1
_geom_angle_atom_site_label_2
_geom_angle_atom_site_label_3
_geom_angle
_geom_angle_site_symmetry_1
_geom_angle_site_symmetry_3
_geom_angle_publ_flag
N6 Ti1 N4 96.3(2) . . ?
N6 Ti1 N5 106.8(2) . . ?
N4 Ti1 N5 94.8(2) . . ?
N6 Ti1 N1 92.1(2) . . ?
N4 Ti1 N1 168.2(3) . . ?
N5 Ti1 N1 90.8(2) . . ?
N6 Ti1 N8 160.3(2) . . ?
N4 Ti1 N8 88.6(2) . . ?
N5 Ti1 N8 91.7(2) . . ?
N1 Ti1 N8 80.8(2) . . ?
N6 Ti1 N7 90.6(2) . . ?
N4 Ti1 N7 91.7(2) . . ?
N5 Ti1 N7 160.5(3) . . ?
N1 Ti1 N7 79.8(2) . . ?
N8 Ti1 N7 70.1(2) . . ?
N2 N1 Ti1 133.7(5) . . ?
N3 N2 N1 177.5(8) . . ?
C2 N4 C1 108.9(6) . . ?
C2 N4 Ti1 123.7(5) . . ?
C1 N4 Ti1 125.5(4) . . ?
C4 N5 C3 108.7(5) . . ?
C4 N5 Ti1 127.9(4) . . ?
C3 N5 Ti1 122.3(4) . . ?
C5 N6 C6 106.9(6) . . ?
C5 N6 Ti1 125.9(4) . . ?
C6 N6 Ti1 127.1(4) . . ?
C7 N7 C15 117.5(6) . . ?
C7 N7 Ti1 124.1(5) . . ?
C15 N7 Ti1 118.2(5) . . ?
C14 N8 C16 117.4(7) . . ?
C14 N8 Ti1 123.7(6) . . ?
C16 N8 Ti1 118.7(5) . . ?
N7 C7 C8 124.0(7) . . ?
C7 C8 C9 118.7(7) . . ?
C10 C9 C8 118.3(7) . . ?
C9 C10 C15 120.5(8) . . ?
C12 C11 C16 119.1(7) . . ?
C11 C12 C13 119.3(8) . . ?
C14 C13 C12 118.7(8) . . ?
N8 C14 C13 123.6(7) . . ?
N7 C15 C10 121.0(7) . . ?
N7 C15 C16 115.9(7) . . ?
C10 C15 C16 123.0(8) . . ?
N8 C16 C11 121.8(7) . . ?
N8 C16 C15 115.2(8) . . ?
C11 C16 C15 122.9(8) . . ?

loop_
_geom_bond_atom_site_label_1
_geom_bond_atom_site_label_2
_geom_bond_distance
_geom_bond_site_symmetry_2
_geom_bond_publ_flag
Ti1 N6 1.924(6) . ?
Ti1 N4 1.932(5) . ?
Ti1 N5 1.933(5) . ?
Ti1 N1 2.150(5) . ?
Ti1 N8 2.296(6) . ?
Ti1 N7 2.300(6) . ?
N1 N2 1.194(7) . ?
N2 N3 1.163(7) . ?
N4 C2 1.449(8) . ?
N4 C1 1.452(7) . ?
N5 C4 1.448(7) . ?
N5 C3 1.453(7) . ?
N6 C5 1.452(7) . ?
N6 C6 1.459(7) . ?
N7 C7 1.329(7) . ?
N7 C15 1.356(8) . ?
N8 C14 1.339(8) . ?
N8 C16 1.358(7) . ?
C7 C8 1.372(8) . ?
C8 C9 1.379(8) . ?
C9 C10 1.364(8) . ?
C10 C15 1.388(8) . ?
C11 C12 1.371(9) . ?
C11 C16 1.394(8) . ?
C12 C13 1.378(9) . ?
C13 C14 1.372(9) . ?
C15 C16 1.469(8) . ?
